data_7022088
loop_
_publ_author_name
'Armstrong, Jennifer A.'
'Williams, Edward R.'
'Weller, Mark T.'

_publ_section_title
;
 Manganese(III) fluorophosphate frameworks.
;
_journal_issue 6
_journal_name_full 'Dalton transactions (Cambridge, England : 2003)'
_journal_page_first 2302
_journal_page_last 2308
_journal_paper_doi 10.1039/c2dt31611k
_journal_volume 42
_journal_year 2013
_chemical_formula_sum 'F2 H2 K2 Mn O8 P2'
_chemical_formula_weight 363.10
_space_group_IT_number 2
_symmetry_cell_setting triclinic
_symmetry_space_group_name_Hall '-P 1'
_symmetry_space_group_name_H-M 'P -1'
_atom_sites_solution_hydrogens geom
_atom_sites_solution_primary direct
_atom_sites_solution_secondary difmap
_audit_creation_method SHELXL-97
_audit_update_record
;
2012-06-07 # Formatted by publCIF
;
_cell_angle_alpha 89.620(3)
_cell_angle_beta 87.828(3)
_cell_angle_gamma 87.621(3)
_cell_formula_units_Z 2
_cell_length_a 4.8208(2)
_cell_length_b 8.2918(3)
_cell_length_c 10.7559(5)
_cell_measurement_reflns_used 8288
_cell_measurement_temperature 120(2)
_cell_measurement_theta_max 27.48
_cell_measurement_theta_min 2.91
_cell_volume 429.26(3)
_computing_structure_refinement 'SHELXL-97 (Sheldrick, 2008)'
_diffrn_ambient_temperature 120(2)
_diffrn_detector_area_resol_mean '4096x4096pixels / 62x62mm'
_diffrn_measured_fraction_theta_full 0.973
_diffrn_measured_fraction_theta_max 0.973
_diffrn_measurement_device_type 'Bruker-Nonius APEX II CCD camera on \k-goniostat'
_diffrn_measurement_method '\f & \w scans'
_diffrn_radiation_monochromator '10cm confocal mirrors'
_diffrn_radiation_source 'Bruker-Nonius FR591 rotating anode'
_diffrn_radiation_type MoK\a
_diffrn_radiation_wavelength 0.71073
_diffrn_reflns_av_R_equivalents 0.0715
_diffrn_reflns_av_sigmaI/netI 0.0635
_diffrn_reflns_limit_h_max 6
_diffrn_reflns_limit_h_min -6
_diffrn_reflns_limit_k_max 10
_diffrn_reflns_limit_k_min -10
_diffrn_reflns_limit_l_max 13
_diffrn_reflns_limit_l_min -13
_diffrn_reflns_number 8239
_diffrn_reflns_theta_full 27.82
_diffrn_reflns_theta_max 27.82
_diffrn_reflns_theta_min 3.10
_exptl_absorpt_coefficient_mu 2.937
_exptl_absorpt_correction_T_max 0.9712
_exptl_absorpt_correction_T_min 0.8916
_exptl_absorpt_correction_type multi-scan
_exptl_crystal_colour Purple
_exptl_crystal_density_diffrn 2.809
_exptl_crystal_density_method 'not measured'
_exptl_crystal_description needle
_exptl_crystal_F_000 354
_exptl_crystal_size_max 0.04
_exptl_crystal_size_mid 0.01
_exptl_crystal_size_min 0.01
_refine_diff_density_max 0.914
_refine_diff_density_min -0.861
_refine_diff_density_rms 0.222
_refine_ls_extinction_method none
_refine_ls_goodness_of_fit_ref 1.064
_refine_ls_hydrogen_treatment mixed
_refine_ls_matrix_type full
_refine_ls_number_parameters 141
_refine_ls_number_reflns 1981
_refine_ls_number_restraints 0
_refine_ls_restrained_S_all 1.064
_refine_ls_R_factor_all 0.0795
_refine_ls_R_factor_gt 0.0576
_refine_ls_shift/su_max 0.000
_refine_ls_shift/su_mean 0.000
_refine_ls_structure_factor_coef Fsqd
_refine_ls_weighting_details 'calc w=1/[\s^2^(Fo^2^)+(0.0000P)^2^+6.6160P] where P=(Fo^2^+2Fc^2^)/3'
_refine_ls_weighting_scheme calc
_refine_ls_wR_factor_gt 0.1123
_refine_ls_wR_factor_ref 0.1240
_reflns_number_gt 1570
_reflns_number_total 1981
_reflns_threshold_expression >2\s(I)
_cod_data_source_file c2dt31611k.cif
_cod_data_source_block 2010jaa0057_p-1
_cod_original_sg_symbol_H-M P-1
_cod_database_code 7022088

loop_
_symmetry_equiv_pos_as_xyz
'x, y, z'
'-x, -y, -z'

loop_
_atom_site_label
_atom_site_type_symbol
_atom_site_fract_x
_atom_site_fract_y
_atom_site_fract_z
_atom_site_U_iso_or_equiv
_atom_site_adp_type
_atom_site_occupancy
_atom_site_symmetry_multiplicity
_atom_site_calc_flag
_atom_site_refinement_flags
O1 O 0.2462(8) 0.6098(5) -0.1091(4) 0.0081(8) Uani 1 1 d .
O2 O 0.7739(9) 0.7015(5) -0.0093(4) 0.0109(9) Uani 1 1 d .
O3 O 0.0897(9) 1.2134(5) 0.2231(4) 0.0143(9) Uani 1 1 d .
O4 O 0.1608(9) 0.8950(5) -0.0416(4) 0.0105(9) Uani 1 1 d .
O10 O 0.1481(9) 0.6100(5) 0.4725(4) 0.0116(9) Uani 1 1 d .
O11 O 0.2558(9) 0.1905(5) 0.5096(4) 0.0108(9) Uani 1 1 d .
O12 O 0.8788(9) 0.6971(5) 0.2852(4) 0.0129(9) Uani 1 1 d .
O13 O 0.2054(8) 0.8869(5) 0.3829(4) 0.0086(8) Uani 1 1 d .
F1 F 0.3226(7) 0.5922(4) 0.1406(3) 0.0097(7) Uani 1 1 d .
F2 F 0.6635(7) 1.0851(4) 0.3560(3) 0.0108(7) Uani 1 1 d .
H98 H 0.1830 0.5546 0.5377 0.4(2) Uiso 1 1 d .
H99 H 0.0445 0.9611 0.0030 0.18(7) Uiso 1 1 d .
P1 P 1.0228(3) 0.74403(19) -0.08797(14) 0.0083(3) Uani 1 1 d .
P2 P 0.0018(3) 0.75909(19) 0.41125(15) 0.0089(3) Uani 1 1 d .
K1 K 0.4903(3) 0.39886(16) 0.33318(13) 0.0122(3) Uani 1 1 d .
K2 K 0.4933(3) 0.89970(16) 0.16567(12) 0.0115(3) Uani 1 1 d .
Mn1 Mn 0.5000 1.0000 0.5000 0.0073(3) Uani 1 2 d S
Mn2 Mn 0.5000 0.5000 0.0000 0.0077(3) Uani 1 2 d S

loop_
_atom_site_aniso_label
_atom_site_aniso_U_11
_atom_site_aniso_U_22
_atom_site_aniso_U_33
_atom_site_aniso_U_23
_atom_site_aniso_U_13
_atom_site_aniso_U_12
O1 0.006(2) 0.007(2) 0.011(2) -0.0013(16) -0.0042(16) -0.0016(15)
O2 0.007(2) 0.014(2) 0.012(2) 0.0016(17) 0.0012(17) -0.0005(16)
O3 0.011(2) 0.017(2) 0.015(2) -0.0003(18) -0.0015(18) 0.0000(18)
O4 0.009(2) 0.008(2) 0.015(2) 0.0008(17) -0.0031(17) -0.0054(16)
O10 0.006(2) 0.012(2) 0.016(2) 0.0036(17) -0.0001(17) 0.0023(16)
O11 0.011(2) 0.008(2) 0.013(2) 0.0033(16) 0.0021(17) 0.0002(16)
O12 0.014(2) 0.017(2) 0.009(2) -0.0020(17) -0.0058(17) 0.0006(18)
O13 0.007(2) 0.010(2) 0.008(2) 0.0016(16) 0.0000(16) -0.0034(16)
F1 0.0098(17) 0.0100(17) 0.0091(17) -0.0015(13) 0.0012(14) 0.0013(13)
F2 0.0091(17) 0.0099(17) 0.0129(18) 0.0002(14) 0.0031(14) 0.0014(13)
P1 0.0075(7) 0.0087(7) 0.0087(7) 0.0003(6) -0.0001(6) -0.0008(6)
P2 0.0073(7) 0.0098(7) 0.0095(7) 0.0002(6) 0.0009(6) -0.0003(6)
K1 0.0118(6) 0.0130(7) 0.0115(6) 0.0008(5) 0.0005(5) 0.0010(5)
K2 0.0130(6) 0.0120(6) 0.0095(6) -0.0007(5) 0.0006(5) -0.0026(5)
Mn1 0.0065(6) 0.0071(6) 0.0082(6) 0.0011(5) 0.0009(5) 0.0002(5)
Mn2 0.0070(6) 0.0078(6) 0.0083(6) 0.0003(5) 0.0001(5) 0.0001(5)

loop_
_atom_type_symbol
_atom_type_description
_atom_type_scat_dispersion_real
_atom_type_scat_dispersion_imag
_atom_type_scat_source
O O 0.0106 0.0060 'International Tables Vol C Tables 4.2.6.8 and 6.1.1.4'
F F 0.0171 0.0103 'International Tables Vol C Tables 4.2.6.8 and 6.1.1.4'
P P 0.1023 0.0942 'International Tables Vol C Tables 4.2.6.8 and 6.1.1.4'
K K 0.2009 0.2494 'International Tables Vol C Tables 4.2.6.8 and 6.1.1.4'
Mn Mn 0.3368 0.7283 'International Tables Vol C Tables 4.2.6.8 and 6.1.1.4'
H H 0.0000 0.0000 'International Tables Vol C Tables 4.2.6.8 and 6.1.1.4'

loop_
_geom_angle_atom_site_label_1
_geom_angle_atom_site_label_2
_geom_angle_atom_site_label_3
_geom_angle
_geom_angle_site_symmetry_1
_geom_angle_site_symmetry_3
P1 O1 Mn2 132.7(3) 1_455 .
P1 O1 K1 116.7(2) 1_455 2_665
Mn2 O1 K1 104.60(17) . 2_665
P1 O2 Mn2 135.2(3) . .
P1 O2 K2 126.1(2) . .
Mn2 O2 K2 98.44(15) . .
P1 O3 K1 121.7(2) 2_675 1_565
P1 O3 K2 101.8(2) 2_675 .
K1 O3 K2 96.59(13) 1_565 .
P1 O3 K1 85.40(18) 2_675 1_465
K1 O3 K1 101.42(13) 1_565 1_465
K2 O3 K1 153.23(15) . 1_465
P1 O4 K2 129.9(2) 1_455 2_675
P1 O4 K2 124.2(2) 1_455 .
K2 O4 K2 90.27(13) 2_675 .
P2 O10 K1 121.0(2) . .
P2 O10 K1 128.7(2) . 2_666
K1 O10 K1 91.88(13) . 2_666
P2 O11 Mn1 134.8(3) 2_566 1_545
P2 O11 K1 121.7(2) 2_566 .
Mn1 O11 K1 103.52(17) 1_545 .
P2 O12 K2 118.0(2) 1_655 .
P2 O12 K1 111.8(2) 1_655 .
K2 O12 K1 97.68(13) . .
P2 O13 Mn1 131.1(2) . .
P2 O13 K2 122.2(2) . .
Mn1 O13 K2 98.73(15) . .
Mn2 F1 K2 109.01(15) . .
Mn2 F1 K1 104.46(14) . .
K2 F1 K1 111.41(13) . .
Mn1 F2 K1 108.90(14) . 1_565
Mn1 F2 K2 105.46(15) . .
K1 F2 K2 112.22(13) 1_565 .
O2 P1 O1 116.3(2) . 1_655
O2 P1 O4 112.6(3) . 1_655
O1 P1 O4 108.8(2) 1_655 1_655
O2 P1 O3 106.0(2) . 2_675
O1 P1 O3 105.4(2) 1_655 2_675
O4 P1 O3 107.0(2) 1_655 2_675
O2 P1 K1 144.29(19) . 2_765
O1 P1 K1 41.22(16) 1_655 2_765
O4 P1 K1 102.37(18) 1_655 2_765
O3 P1 K1 68.52(17) 2_675 2_765
O2 P1 K2 35.63(17) . .
O1 P1 K2 140.07(17) 1_655 .
O4 P1 K2 78.02(17) 1_655 .
O3 P1 K2 109.99(17) 2_675 .
K1 P1 K2 178.51(6) 2_765 .
O13 P2 O11 116.6(2) . 2_566
O13 P2 O10 110.5(2) . .
O11 P2 O10 109.0(2) 2_566 .
O13 P2 O12 109.9(2) . 1_455
O11 P2 O12 103.7(2) 2_566 1_455
O10 P2 O12 106.5(2) . 1_455
O13 P2 K2 37.80(16) . .
O11 P2 K2 143.39(17) 2_566 .
O10 P2 K2 106.01(17) . .
O12 P2 K2 75.95(17) 1_455 .
O13 P2 K1 96.82(17) . .
O11 P2 K1 142.44(17) 2_566 .
O10 P2 K1 38.52(17) . .
O12 P2 K1 78.33(17) 1_455 .
K2 P2 K1 74.03(4) . .
O13 P2 K2 95.20(17) . 1_455
O11 P2 K2 77.83(18) 2_566 1_455
O10 P2 K2 145.03(19) . 1_455
O12 P2 K2 40.35(16) 1_455 1_455
K2 P2 K2 79.83(4) . 1_455
K1 P2 K2 117.63(5) . 1_455
O13 P2 K1 142.85(18) . 2_566
O11 P2 K1 38.51(16) 2_566 2_566
O10 P2 K1 72.08(17) . 2_566
O12 P2 K1 104.23(18) 1_455 2_566
K2 P2 K1 178.07(5) . 2_566
K1 P2 K1 104.10(4) . 2_566
K2 P2 K1 101.58(5) 1_455 2_566
O1 K1 F2 86.11(12) 2_665 1_545
O1 K1 F1 58.01(11) 2_665 .
F2 K1 F1 134.98(12) 1_545 .
O1 K1 O10 138.38(13) 2_665 .
F2 K1 O10 135.19(13) 1_545 .
F1 K1 O10 82.84(12) . .
O1 K1 O10 112.84(13) 2_665 2_666
F2 K1 O10 74.44(12) 1_545 2_666
F1 K1 O10 141.28(13) . 2_666
O10 K1 O10 88.12(13) . 2_666
O1 K1 O11 140.10(13) 2_665 .
F2 K1 O11 57.34(11) 1_545 .
F1 K1 O11 138.48(13) . .
O10 K1 O11 78.50(13) . .
O10 K1 O11 74.94(13) 2_666 .
O1 K1 O3 85.61(13) 2_665 1_545
F2 K1 O3 73.13(12) 1_545 1_545
F1 K1 O3 77.52(12) . 1_545
O10 K1 O3 100.22(14) . 1_545
O10 K1 O3 141.20(14) 2_666 1_545
O11 K1 O3 69.88(13) . 1_545
O1 K1 O12 67.06(12) 2_665 .
F2 K1 O12 126.10(12) 1_545 .
F1 K1 O12 67.16(11) . .
O10 K1 O12 86.15(12) . .
O10 K1 O12 74.74(12) 2_666 .
O11 K1 O12 146.30(13) . .
O3 K1 O12 143.08(13) 1_545 .
O1 K1 O3 46.62(12) 2_665 1_645
F2 K1 O3 51.19(11) 1_545 1_645
F1 K1 O3 104.26(11) . 1_645
O10 K1 O3 158.21(13) . 1_645
O10 K1 O3 73.39(12) 2_666 1_645
O11 K1 O3 106.77(12) . 1_645
O3 K1 O3 101.42(13) 1_545 1_645
O12 K1 O3 78.05(11) . 1_645
O1 K1 P1 22.06(9) 2_665 2_765
F2 K1 P1 65.53(8) 1_545 2_765
F1 K1 P1 79.88(8) . 2_765
O10 K1 P1 159.19(10) . 2_765
O10 K1 P1 98.16(10) 2_666 2_765
O11 K1 P1 122.27(10) . 2_765
O3 K1 P1 87.31(10) 1_545 2_765
O12 K1 P1 76.52(9) . 2_765
O3 K1 P1 26.08(8) 1_645 2_765
O1 K1 Mn2 30.47(9) 2_665 .
F2 K1 Mn2 107.81(8) 1_545 .
F1 K1 Mn2 29.38(7) . .
O10 K1 Mn2 112.21(10) . .
O10 K1 Mn2 138.54(10) 2_666 .
O11 K1 Mn2 142.37(10) . .
O3 K1 Mn2 72.69(10) 1_545 .
O12 K1 Mn2 71.28(8) . .
O3 K1 Mn2 76.93(8) 1_645 .
P1 K1 Mn2 51.36(3) 2_765 .
O1 K1 Mn1 113.85(9) 2_665 1_545
F2 K1 Mn1 27.96(7) 1_545 1_545
F1 K1 Mn1 150.51(9) . 1_545
O10 K1 Mn1 107.23(10) . 1_545
O10 K1 Mn1 67.89(9) 2_666 1_545
O11 K1 Mn1 30.04(8) . 1_545
O3 K1 Mn1 73.46(9) 1_545 1_545
O12 K1 Mn1 139.48(9) . 1_545
O3 K1 Mn1 76.82(8) 1_645 1_545
P1 K1 Mn1 93.49(4) 2_765 1_545
Mn2 K1 Mn1 131.43(4) . 1_545
O13 K2 F1 83.45(12) . .
O13 K2 O4 138.35(14) . 2_675
F1 K2 O4 137.86(12) . 2_675
O13 K2 F2 62.57(12) . .
F1 K2 F2 136.21(11) . .
O4 K2 F2 78.35(12) 2_675 .
O13 K2 O2 141.41(13) . .
F1 K2 O2 61.88(11) . .
O4 K2 O2 76.64(13) 2_675 .
F2 K2 O2 133.39(13) . .
O13 K2 O4 113.60(13) . .
F1 K2 O4 72.35(12) . .
O4 K2 O4 89.73(13) 2_675 .
F2 K2 O4 144.81(12) . .
O2 K2 O4 73.40(13) . .
O13 K2 O12 84.15(13) . .
F1 K2 O12 73.33(12) . .
O4 K2 O12 100.87(14) 2_675 .
F2 K2 O12 76.33(12) . .
O2 K2 O12 70.67(13) . .
O4 K2 O12 138.78(13) . .
O13 K2 O3 65.67(12) . .
F1 K2 O3 125.29(12) . .
O4 K2 O3 86.62(12) 2_675 .
F2 K2 O3 66.40(11) . .
O2 K2 O3 148.46(13) . .
O4 K2 O3 80.07(12) . .
O12 K2 O3 139.66(13) . .
O13 K2 P2 20.03(9) . .
F1 K2 P2 64.16(8) . .
O4 K2 P2 157.98(11) 2_675 .
F2 K2 P2 82.11(8) . .
O2 K2 P2 124.84(10) . .
O4 K2 P2 100.64(10) . .
O12 K2 P2 84.12(10) . .
O3 K2 P2 76.25(9) . .
O13 K2 Mn1 35.60(9) . .
F1 K2 Mn1 109.23(8) . .
O4 K2 Mn1 107.31(10) 2_675 .
F2 K2 Mn1 28.99(7) . .
O2 K2 Mn1 140.29(10) . .
O4 K2 Mn1 144.25(10) . .
O12 K2 Mn1 69.80(9) . .
O3 K2 Mn1 70.14(8) . .
P2 K2 Mn1 53.99(3) . .
O13 K2 Mn2 111.02(10) . .
F1 K2 Mn2 27.81(7) . .
O4 K2 Mn2 110.05(10) 2_675 .
F2 K2 Mn2 149.97(8) . .
O2 K2 Mn2 34.72(9) . .
O4 K2 Mn2 65.20(9) . .
O12 K2 Mn2 73.78(9) . .
O3 K2 Mn2 140.66(9) . .
P2 K2 Mn2 91.96(4) . .
Mn1 K2 Mn2 131.56(4) . .
O13 K2 P2 72.87(10) . 1_655
F1 K2 P2 90.70(8) . 1_655
O4 K2 P2 96.85(10) 2_675 1_655
F2 K2 P2 54.79(8) . 1_655
O2 K2 P2 90.12(10) . 1_655
O4 K2 P2 160.40(10) . 1_655
O12 K2 P2 21.69(9) . 1_655
O3 K2 P2 118.62(9) . 1_655
P2 K2 P2 79.83(4) . 1_655
Mn1 K2 P2 50.29(3) . 1_655
Mn2 K2 P2 95.22(4) . 1_655
F2 Mn1 F2 180.000(1) 2_676 .
F2 Mn1 O11 91.61(16) 2_676 1_565
F2 Mn1 O11 88.39(16) . 1_565
F2 Mn1 O11 88.39(16) 2_676 2_666
F2 Mn1 O11 91.61(16) . 2_666
O11 Mn1 O11 180.000(1) 1_565 2_666
F2 Mn1 O13 92.07(16) 2_676 .
F2 Mn1 O13 87.93(16) . .
O11 Mn1 O13 89.32(17) 1_565 .
O11 Mn1 O13 90.68(17) 2_666 .
F2 Mn1 O13 87.93(16) 2_676 2_676
F2 Mn1 O13 92.07(16) . 2_676
O11 Mn1 O13 90.68(17) 1_565 2_676
O11 Mn1 O13 89.32(17) 2_666 2_676
O13 Mn1 O13 180.000(1) . 2_676
F2 Mn1 K2 134.45(11) 2_676 .
F2 Mn1 K2 45.55(11) . .
O11 Mn1 K2 102.01(13) 1_565 .
O11 Mn1 K2 77.99(13) 2_666 .
O13 Mn1 K2 45.67(11) . .
O13 Mn1 K2 134.33(11) 2_676 .
F2 Mn1 K2 45.55(11) 2_676 2_676
F2 Mn1 K2 134.45(11) . 2_676
O11 Mn1 K2 77.99(13) 1_565 2_676
O11 Mn1 K2 102.01(13) 2_666 2_676
O13 Mn1 K2 134.33(11) . 2_676
O13 Mn1 K2 45.67(11) 2_676 2_676
K2 Mn1 K2 180.0 . 2_676
F2 Mn1 K1 136.86(10) 2_676 1_565
F2 Mn1 K1 43.14(10) . 1_565
O11 Mn1 K1 46.44(12) 1_565 1_565
O11 Mn1 K1 133.56(12) 2_666 1_565
O13 Mn1 K1 96.23(11) . 1_565
O13 Mn1 K1 83.77(11) 2_676 1_565
K2 Mn1 K1 74.79(3) . 1_565
K2 Mn1 K1 105.21(3) 2_676 1_565
F2 Mn1 K1 43.14(10) 2_676 2_666
F2 Mn1 K1 136.86(10) . 2_666
O11 Mn1 K1 133.56(12) 1_565 2_666
O11 Mn1 K1 46.44(12) 2_666 2_666
O13 Mn1 K1 83.77(11) . 2_666
O13 Mn1 K1 96.23(11) 2_676 2_666
K2 Mn1 K1 105.21(3) . 2_666
K2 Mn1 K1 74.79(3) 2_676 2_666
K1 Mn1 K1 180.000(1) 1_565 2_666
F1 Mn2 F1 180.00(19) 2_665 .
F1 Mn2 O1 92.12(16) 2_665 2_665
F1 Mn2 O1 87.88(16) . 2_665
F1 Mn2 O1 87.88(16) 2_665 .
F1 Mn2 O1 92.12(16) . .
O1 Mn2 O1 180.0 2_665 .
F1 Mn2 O2 88.94(15) 2_665 2_665
F1 Mn2 O2 91.06(15) . 2_665
O1 Mn2 O2 91.10(16) 2_665 2_665
O1 Mn2 O2 88.90(16) . 2_665
F1 Mn2 O2 91.06(15) 2_665 .
F1 Mn2 O2 88.94(15) . .
O1 Mn2 O2 88.90(16) 2_665 .
O1 Mn2 O2 91.10(16) . .
O2 Mn2 O2 180.000(1) 2_665 .
F1 Mn2 K1 133.84(11) 2_665 .
F1 Mn2 K1 46.16(11) . .
O1 Mn2 K1 44.93(12) 2_665 .
O1 Mn2 K1 135.07(12) . .
O2 Mn2 K1 78.07(12) 2_665 .
O2 Mn2 K1 101.93(12) . .
F1 Mn2 K1 46.16(11) 2_665 2_665
F1 Mn2 K1 133.84(11) . 2_665
O1 Mn2 K1 135.07(12) 2_665 2_665
O1 Mn2 K1 44.93(12) . 2_665
O2 Mn2 K1 101.93(12) 2_665 2_665
O2 Mn2 K1 78.07(12) . 2_665
K1 Mn2 K1 180.0 . 2_665
F1 Mn2 K2 43.18(11) 2_665 2_665
F1 Mn2 K2 136.82(11) . 2_665
O1 Mn2 K2 84.47(12) 2_665 2_665
O1 Mn2 K2 95.53(12) . 2_665
O2 Mn2 K2 46.84(11) 2_665 2_665
O2 Mn2 K2 133.16(11) . 2_665
K1 Mn2 K2 105.33(3) . 2_665
K1 Mn2 K2 74.67(3) 2_665 2_665
F1 Mn2 K2 136.82(11) 2_665 .
F1 Mn2 K2 43.18(11) . .
O1 Mn2 K2 95.53(12) 2_665 .
O1 Mn2 K2 84.47(12) . .
O2 Mn2 K2 133.16(11) 2_665 .
O2 Mn2 K2 46.84(11) . .
K1 Mn2 K2 74.67(3) . .
K1 Mn2 K2 105.33(3) 2_665 .
K2 Mn2 K2 180.00(4) 2_665 .

loop_
_geom_bond_atom_site_label_1
_geom_bond_atom_site_label_2
_geom_bond_distance
_geom_bond_site_symmetry_2
O1 P1 1.528(4) 1_455
O1 Mn2 1.925(4) .
O1 K1 2.682(4) 2_665
O2 P1 1.495(4) .
O2 Mn2 2.172(4) .
O2 K2 2.781(4) .
O3 P1 1.603(5) 2_675
O3 K1 2.818(5) 1_565
O3 K2 3.231(5) .
O3 K1 3.393(5) 1_465
O4 P1 1.537(4) 1_455
O4 K2 2.738(4) 2_675
O4 K2 2.796(5) .
O10 P2 1.553(4) .
O10 K1 2.764(4) .
O10 K1 2.771(5) 2_666
O11 P2 1.524(4) 2_566
O11 Mn1 1.932(4) 1_545
O11 K1 2.796(4) .
O12 P2 1.596(5) 1_655
O12 K2 2.797(5) .
O12 K1 3.191(5) .
O13 P2 1.496(4) .
O13 Mn1 2.178(4) .
O13 K2 2.676(4) .
F1 Mn2 1.861(3) .
F1 K2 2.730(4) .
F1 K1 2.737(4) .
F2 Mn1 1.859(3) .
F2 K1 2.711(4) 1_565
F2 K2 2.739(4) .
P1 O1 1.528(4) 1_655
P1 O4 1.537(4) 1_655
P1 O3 1.603(5) 2_675
P1 K1 3.635(2) 2_765
P1 K2 3.856(2) .
P2 O11 1.524(4) 2_566
P2 O12 1.596(5) 1_455
P2 K2 3.696(2) .
P2 K1 3.804(2) .
P2 K2 3.816(2) 1_455
P2 K1 3.823(2) 2_566
K1 O1 2.682(4) 2_665
K1 F2 2.711(4) 1_545
K1 O10 2.771(5) 2_666
K1 O3 2.818(5) 1_545
K1 O3 3.393(5) 1_645
K1 P1 3.635(2) 2_765
K1 Mn2 3.6741(13) .
K1 Mn1 3.7516(13) 1_545
K2 O4 2.738(4) 2_675
K2 Mn1 3.6980(13) .
K2 Mn2 3.7717(13) .
K2 P2 3.816(2) 1_655
Mn1 F2 1.859(3) 2_676
Mn1 O11 1.932(4) 1_565
Mn1 O11 1.932(4) 2_666
Mn1 O13 2.178(4) 2_676
Mn1 K2 3.6980(13) 2_676
Mn1 K1 3.7516(13) 1_565
Mn1 K1 3.7516(13) 2_666
Mn2 F1 1.861(3) 2_665
Mn2 O1 1.925(4) 2_665
Mn2 O2 2.172(4) 2_665
Mn2 K1 3.6741(13) 2_665
Mn2 K2 3.7717(13) 2_665
